data_4340490
loop_
_publ_author_name
'Zhang, Shu-Ran'
'Du, Dong-Ying'
'Qin, Jun-Sheng'
'Li, Shun-Li'
'He, Wen-Wen'
'Lan, Ya-Qian'
'Su, Zhong-Min'

_publ_section_title
;
 2D Cd(II)-Lanthanide(III) Heterometallic-Organic Frameworks Based on
 Metalloligands for Tunable Luminescence and Highly Selective, Sensitive,
 and Recyclable Detection of Nitrobenzene.
;
_journal_issue 15
_journal_name_full 'Inorganic chemistry'
_journal_page_first 8105
_journal_paper_doi 10.1021/ic5011083
_journal_volume 53
_journal_year 2014
_chemical_formula_sum 'C60 H58 Cd Cl Eu0.5 N11 O13 Tb0.5'
_chemical_formula_weight 1444.46
_chemical_name_systematic
;
 ?
;
_space_group_IT_number 2
_symmetry_cell_setting triclinic
_symmetry_space_group_name_Hall '-P 1'
_symmetry_space_group_name_H-M 'P -1'
_atom_sites_solution_hydrogens geom
_atom_sites_solution_primary direct
_atom_sites_solution_secondary difmap
_audit_creation_method SHELXL-97
_cell_angle_alpha 89.0180(10)
_cell_angle_beta 85.0270(10)
_cell_angle_gamma 68.4380(10)
_cell_formula_units_Z 2
_cell_length_a 14.4460(11)
_cell_length_b 14.7170(11)
_cell_length_c 16.0500(12)
_cell_measurement_reflns_used 98
_cell_measurement_temperature 293(2)
_cell_measurement_theta_max 28.30
_cell_measurement_theta_min 1.9
_cell_volume 3161.1(4)
_computing_cell_refinement SMART
_computing_data_collection 'SMART (Bruker, 1997)'
_computing_data_reduction 'SAINT (Bruker, 1999)'
_computing_molecular_graphics 'Diamond (Brandenburg and Putz, 2008)'
_computing_publication_material SHELXL-97
_computing_structure_refinement 'SHELXL-97 (Sheldrick, 2008)'
_computing_structure_solution 'SHELXS-97(Sheldrick, 2008)'
_diffrn_ambient_temperature 293(2)
_diffrn_measured_fraction_theta_full 0.987
_diffrn_measured_fraction_theta_max 0.959
_diffrn_measurement_device_type 'Bruker APEX CCD area-detector'
_diffrn_measurement_method '\w scans'
_diffrn_radiation_monochromator graphite
_diffrn_radiation_source 'fine-focus sealed tube'
_diffrn_radiation_type MoK\a
_diffrn_radiation_wavelength 0.71069
_diffrn_reflns_av_R_equivalents 0.0214
_diffrn_reflns_av_sigmaI/netI 0.0517
_diffrn_reflns_limit_h_max 17
_diffrn_reflns_limit_h_min -19
_diffrn_reflns_limit_k_max 17
_diffrn_reflns_limit_k_min -19
_diffrn_reflns_limit_l_max 13
_diffrn_reflns_limit_l_min -21
_diffrn_reflns_number 20817
_diffrn_reflns_theta_full 25.00
_diffrn_reflns_theta_max 28.30
_diffrn_reflns_theta_min 1.90
_diffrn_standards_decay_% 0
_diffrn_standards_interval_count 0
_diffrn_standards_interval_time 0
_diffrn_standards_number 0
_exptl_absorpt_coefficient_mu 1.495
_exptl_absorpt_correction_T_max 0.699
_exptl_absorpt_correction_T_min 0.622
_exptl_absorpt_correction_type multi-scan
_exptl_absorpt_process_details 'SADABS (Sheldrick, 1996)'
_exptl_crystal_colour yellow
_exptl_crystal_density_diffrn 1.518
_exptl_crystal_density_method 'not measured'
_exptl_crystal_description stick
_exptl_crystal_F_000 1456
_exptl_crystal_size_max 0.35
_exptl_crystal_size_mid 0.27
_exptl_crystal_size_min 0.24
_refine_diff_density_max 0.938
_refine_diff_density_min -0.879
_refine_diff_density_rms 0.104
_refine_ls_extinction_method none
_refine_ls_goodness_of_fit_ref 1.025
_refine_ls_hydrogen_treatment mixed
_refine_ls_matrix_type full
_refine_ls_number_parameters 784
_refine_ls_number_reflns 15083
_refine_ls_number_restraints 14
_refine_ls_restrained_S_all 1.026
_refine_ls_R_factor_all 0.0569
_refine_ls_R_factor_gt 0.0408
_refine_ls_shift/su_max 0.000
_refine_ls_shift/su_mean 0.000
_refine_ls_structure_factor_coef Fsqd
_refine_ls_weighting_details 'calc w=1/[\s^2^(Fo^2^)+(0.0685P)^2^+0.0000P] where P=(Fo^2^+2Fc^2^)/3'
_refine_ls_weighting_scheme calc
_refine_ls_wR_factor_gt 0.1122
_refine_ls_wR_factor_ref 0.1188
_reflns_number_gt 11836
_reflns_number_total 15083
_reflns_threshold_expression >2sigma(I)
_cod_data_source_file ic5011083_si_002.cif
_cod_data_source_block IFMC-36-Eu0.4Tb0.6
_cod_depositor_comments
;
The following automatic conversions were performed:

'_symmetry_cell_setting' value 'TRICLINIC ' changed to 'triclinic'
according to
/usr/data/users/saulius/crontab/automatic-downloads/rss-feeds/ACS/lib/dictionaries/cif_core.dic
dictionary named 'cif_core.dic' version 2.4.2 from 2011-04-26.

Automatic conversion script
Id: cif_fix_values 2281 2013-09-26 08:29:07Z andrius 

 Adding full bibliography for 4340487--4340491.cif.
;
_cod_original_sg_symbol_Hall '-P 1 '
_cod_original_sg_symbol_H-M 'P -1 '
_cod_original_formula_sum 'C60 H58 Cd Cl Eu0.50 N11 O13 Tb0.50'
_cod_database_code 4340490

loop_
_symmetry_equiv_pos_as_xyz
'x, y, z'
'-x, -y, -z'

loop_
_atom_site_label
_atom_site_type_symbol
_atom_site_fract_x
_atom_site_fract_y
_atom_site_fract_z
_atom_site_U_iso_or_equiv
_atom_site_adp_type
_atom_site_occupancy
_atom_site_symmetry_multiplicity
_atom_site_calc_flag
_atom_site_refinement_flags
Tb1 Tb 0.112864(12) 0.042946(13) 0.023884(11) 0.02974(6) Uani 0.63 1 d P
Eu1 Eu 0.112864(12) 0.042946(13) 0.023884(11) 0.02974(6) Uani 0.38 1 d P
Cd1 Cd 0.700548(19) -0.346421(19) -0.527567(17) 0.03231(8) Uani 1 1 d .
Cl1 Cl 0.71633(10) -0.34687(11) -0.67858(8) 0.0652(3) Uani 1 1 d .
O7 O 0.8647(2) -0.9249(2) -0.13841(18) 0.0438(7) Uani 1 1 d .
O6 O 1.0028(2) -0.94475(19) -0.08106(17) 0.0391(6) Uani 1 1 d .
O3 O 0.2212(2) 0.0360(2) -0.1058(2) 0.0529(8) Uani 1 1 d .
O2 O 0.1670(2) -0.1146(2) -0.03963(19) 0.0434(7) Uani 1 1 d .
N4 N 0.6945(2) -0.3612(2) -0.3677(2) 0.0336(7) Uani 1 1 d .
O1W O 0.1495(2) 0.1075(2) 0.15128(18) 0.0428(7) Uani 1 1 d .
N5 N 0.4644(2) -0.4115(2) -0.3820(2) 0.0323(7) Uani 1 1 d .
N6 N 0.9395(2) -0.5602(2) -0.3975(2) 0.0333(7) Uani 1 1 d .
C3 C 0.4695(3) -0.3560(3) -0.5119(3) 0.0334(8) Uani 1 1 d .
N1 N 0.5595(2) -0.3675(2) -0.4793(2) 0.0348(7) Uani 1 1 d .
N3 N 0.6753(3) -0.1984(2) -0.4714(2) 0.0386(7) Uani 1 1 d .
O5 O 0.1201(3) 0.1968(2) -0.0052(2) 0.0605(9) Uani 1 1 d .
N7 N 0.6636(3) -0.1021(3) -0.3631(2) 0.0418(8) Uani 1 1 d .
C15 C 0.1330(3) -0.1615(3) -0.0853(3) 0.0357(8) Uani 1 1 d .
C1 C 0.5535(3) -0.4003(3) -0.4030(2) 0.0325(8) Uani 1 1 d .
C10 C 0.2648(3) -0.3861(3) -0.2254(3) 0.0400(9) Uani 1 1 d D
H10 H 0.2537 -0.4411 -0.2425 0.048 Uiso 1 1 calc R
C24 C 0.9770(3) -0.6689(3) -0.2757(3) 0.0406(9) Uani 1 1 d .
C25 C 1.0584(3) -0.7434(3) -0.2479(3) 0.0434(10) Uani 1 1 d .
H25 H 1.1220 -0.7422 -0.2600 0.052 Uiso 1 1 calc R
C26 C 1.0468(3) -0.8204(3) -0.2021(3) 0.0437(10) Uani 1 1 d .
H26 H 1.1023 -0.8698 -0.1836 0.052 Uiso 1 1 calc R
C27 C 0.9530(3) -0.8233(3) -0.1845(2) 0.0351(8) Uani 1 1 d .
C29 C 0.8702(3) -0.7504(3) -0.2136(3) 0.0485(11) Uani 1 1 d .
H29 H 0.8070 -0.7534 -0.2031 0.058 Uiso 1 1 calc R
C9 C 0.3530(3) -0.3740(3) -0.2517(2) 0.0346(8) Uani 1 1 d D
N11 N 0.8844(4) -0.3650(3) -0.1620(3) 0.0714(14) Uani 1 1 d D
N2 N 0.8350(2) -0.4771(2) -0.4899(2) 0.0315(7) Uani 1 1 d .
C32 C 0.6672(3) -0.0479(3) -0.4349(3) 0.0466(10) Uani 1 1 d .
C7 C 0.3138(3) -0.3764(3) -0.4657(3) 0.0451(10) Uani 1 1 d .
H7 H 0.2734 -0.3939 -0.4254 0.054 Uiso 1 1 calc R
C12 C 0.2081(3) -0.2358(3) -0.1449(2) 0.0359(8) Uani 1 1 d D
C46 C 0.6477(3) -0.2625(3) -0.3311(3) 0.0411(9) Uani 1 1 d .
H46A H 0.6752 -0.2599 -0.2786 0.049 Uiso 1 1 calc R
H46B H 0.5764 -0.2467 -0.3198 0.049 Uiso 1 1 calc R
C17 C 0.8821(3) -0.6738(3) -0.2581(3) 0.0486(11) Uani 1 1 d .
H17 H 0.8264 -0.6247 -0.2767 0.058 Uiso 1 1 calc R
C18 C 0.9721(3) -0.6126(3) -0.4728(3) 0.0355(8) Uani 1 1 d .
C19 C 1.0493(3) -0.7012(3) -0.4929(3) 0.0473(11) Uani 1 1 d .
H19 H 1.0927 -0.7360 -0.4541 0.057 Uiso 1 1 calc R
C20 C 1.0574(3) -0.7338(3) -0.5729(4) 0.0529(12) Uani 1 1 d .
H20 H 1.1074 -0.7933 -0.5889 0.064 Uiso 1 1 calc R
C21 C 0.9940(3) -0.6820(3) -0.6316(3) 0.0488(11) Uani 1 1 d .
H21 H 1.0029 -0.7071 -0.6858 0.059 Uiso 1 1 calc R
C22 C 0.9175(3) -0.5935(3) -0.6111(3) 0.0407(9) Uani 1 1 d .
H22 H 0.8753 -0.5583 -0.6506 0.049 Uiso 1 1 calc R
C2 C 0.4094(3) -0.3825(2) -0.4513(3) 0.0330(8) Uani 1 1 d .
C35 C 0.6747(5) 0.0185(4) -0.5940(4) 0.0734(16) Uani 1 1 d .
H35 H 0.6792 0.0421 -0.6477 0.088 Uiso 1 1 calc R
C8 C 0.4334(3) -0.4523(3) -0.3055(3) 0.0378(9) Uani 1 1 d .
C33 C 0.6758(3) -0.1094(3) -0.5021(3) 0.0413(9) Uani 1 1 d .
C11 C 0.1918(3) -0.3162(3) -0.1729(3) 0.0388(9) Uani 1 1 d D
H11 H 0.1318 -0.3240 -0.1567 0.047 Uiso 1 1 calc R
C16 C 0.8566(3) -0.4814(3) -0.4116(2) 0.0311(8) Uani 1 1 d .
C38 C 0.6704(3) -0.0747(4) -0.2771(3) 0.0482(10) Uani 1 1 d .
H38A H 0.6878 -0.0169 -0.2779 0.058 Uiso 1 1 calc R
H38B H 0.7234 -0.1271 -0.2528 0.058 Uiso 1 1 calc R
C48 C 0.6350(3) -0.4219(3) -0.3455(2) 0.0354(8) Uani 1 1 d .
H48A H 0.6062 -0.4082 -0.2881 0.042 Uiso 1 1 calc R
H48B H 0.6776 -0.4905 -0.3503 0.042 Uiso 1 1 calc R
C5 C 0.3415(3) -0.3166(3) -0.6033(3) 0.0464(10) Uani 1 1 d .
H5 H 0.3164 -0.2941 -0.6543 0.056 Uiso 1 1 calc R
O10 O 0.8986(3) -0.0547(4) -0.3132(3) 0.0869(13) Uani 1 1 d .
C13 C 0.2967(3) -0.2234(3) -0.1713(3) 0.0478(11) Uani 1 1 d D
H13 H 0.3084 -0.1693 -0.1530 0.057 Uiso 1 1 calc R
O14 O 0.9722(4) -0.3735(6) -0.1696(4) 0.152(3) Uani 1 1 d D
C47 C 0.7983(3) -0.4076(3) -0.3460(3) 0.0369(8) Uani 1 1 d .
H47A H 0.7996 -0.4388 -0.2922 0.044 Uiso 1 1 calc R
H47B H 0.8278 -0.3584 -0.3420 0.044 Uiso 1 1 calc R
C6 C 0.2822(3) -0.3432(3) -0.5425(3) 0.0526(12) Uani 1 1 d .
H6 H 0.2187 -0.3384 -0.5543 0.063 Uiso 1 1 calc R
C37 C 0.6604(4) 0.0472(4) -0.4450(4) 0.0662(15) Uani 1 1 d .
H37 H 0.6553 0.0875 -0.3994 0.079 Uiso 1 1 calc R
C31 C 0.6659(3) -0.1896(3) -0.3899(3) 0.0384(9) Uani 1 1 d .
C14 C 0.3680(3) -0.2918(3) -0.2251(3) 0.0508(12) Uani 1 1 d D
H14 H 0.4265 -0.2822 -0.2435 0.061 Uiso 1 1 calc R
O13 O 0.8634(5) -0.4366(3) -0.1442(4) 0.120(2) Uani 1 1 d D
O12 O 0.8190(4) -0.2865(3) -0.1751(4) 0.1078(18) Uani 1 1 d D
C53 C 0.0994(5) 0.2810(4) -0.0318(3) 0.0664(14) Uani 1 1 d U
C23 C 0.9908(3) -0.5846(3) -0.3205(3) 0.0449(10) Uani 1 1 d .
H23A H 0.9660 -0.5279 -0.2833 0.054 Uiso 1 1 calc R
H23B H 1.0616 -0.5996 -0.3343 0.054 Uiso 1 1 calc R
C30 C 0.9379(3) -0.9013(3) -0.1313(2) 0.0368(8) Uani 1 1 d .
C4 C 0.4370(3) -0.3228(3) -0.5898(3) 0.0402(9) Uani 1 1 d .
H4 H 0.4772 -0.3056 -0.6306 0.048 Uiso 1 1 calc R
N9 N 0.1634(5) 0.3170(4) -0.0585(3) 0.0866(16) Uani 1 1 d U
N8 N 0.9765(5) 0.0324(4) -0.3807(4) 0.0860(16) Uani 1 1 d .
C39 C 0.5736(3) -0.0542(3) -0.2231(3) 0.0427(10) Uani 1 1 d .
C40 C 0.4830(4) 0.0008(5) -0.2503(3) 0.0781(19) Uani 1 1 d .
H40 H 0.4803 0.0272 -0.3036 0.094 Uiso 1 1 calc R
C41 C 0.3952(4) 0.0181(5) -0.1999(4) 0.0781(19) Uani 1 1 d .
H41 H 0.3343 0.0547 -0.2201 0.094 Uiso 1 1 calc R
C42 C 0.3969(3) -0.0178(3) -0.1211(3) 0.0421(9) Uani 1 1 d .
C43 C 0.4855(4) -0.0715(4) -0.0915(3) 0.0652(15) Uani 1 1 d .
H43 H 0.4875 -0.0963 -0.0377 0.078 Uiso 1 1 calc R
C44 C 0.5737(4) -0.0893(5) -0.1427(4) 0.0709(16) Uani 1 1 d .
H44 H 0.6344 -0.1258 -0.1221 0.085 Uiso 1 1 calc R
C45 C 0.3003(3) 0.0026(3) -0.0685(3) 0.0415(9) Uani 1 1 d .
C36 C 0.6615(5) 0.0794(4) -0.5253(4) 0.0805(18) Uani 1 1 d .
H36 H 0.6532 0.1444 -0.5342 0.097 Uiso 1 1 calc R
C51 C 1.0634(6) 0.0571(6) -0.4042(5) 0.110(3) Uani 1 1 d .
H51A H 1.0453 0.1123 -0.4405 0.165 Uiso 1 1 calc R
H51B H 1.1146 0.0024 -0.4327 0.165 Uiso 1 1 calc R
H51C H 1.0878 0.0731 -0.3549 0.165 Uiso 1 1 calc R
C54 C -0.0092(4) 0.3467(4) -0.0356(4) 0.0772(17) Uani 1 1 d U
H54A H -0.0129 0.4090 -0.0573 0.116 Uiso 1 1 calc R
H54B H -0.0429 0.3556 0.0196 0.116 Uiso 1 1 calc R
H54C H -0.0405 0.3172 -0.0714 0.116 Uiso 1 1 calc R
C58 C 0.5678(8) -0.6364(8) -0.0802(7) 0.126(4) Uani 1 1 d .
C49 C 0.9739(5) -0.0368(5) -0.3333(4) 0.0737(17) Uani 1 1 d .
C34 C 0.6812(4) -0.0786(4) -0.5831(3) 0.0555(12) Uani 1 1 d .
H34 H 0.6887 -0.1200 -0.6284 0.067 Uiso 1 1 calc R
C50 C 1.0766(6) -0.1045(6) -0.3075(6) 0.116(3) Uani 1 1 d .
H50A H 1.1267 -0.0796 -0.3288 0.174 Uiso 1 1 calc R
H50B H 1.0924 -0.1689 -0.3302 0.174 Uiso 1 1 calc R
H50C H 1.0749 -0.1072 -0.2477 0.174 Uiso 1 1 calc R
C55 C 0.2709(5) 0.2533(5) -0.0516(6) 0.107(3) Uani 1 1 d U
H55A H 0.3131 0.2866 -0.0744 0.160 Uiso 1 1 calc R
H55B H 0.2863 0.1933 -0.0821 0.160 Uiso 1 1 calc R
H55C H 0.2819 0.2393 0.0062 0.160 Uiso 1 1 calc R
C59 C 0.6049(8) -0.5354(7) -0.1668(5) 0.105(3) Uani 1 1 d .
C52 C 0.8823(7) 0.1029(6) -0.4023(6) 0.131(3) Uani 1 1 d .
H52A H 0.8941 0.1511 -0.4381 0.196 Uiso 1 1 calc R
H52B H 0.8428 0.1341 -0.3523 0.196 Uiso 1 1 calc R
H52C H 0.8473 0.0704 -0.4309 0.196 Uiso 1 1 calc R
O11 O 0.4861(10) -0.6291(11) -0.1379(10) 0.314(8) Uani 1 1 d .
C57 C 0.5781(11) -0.7018(11) -0.0064(9) 0.239(8) Uani 1 1 d .
H57A H 0.5319 -0.7348 -0.0076 0.358 Uiso 1 1 calc R
H57B H 0.5639 -0.6635 0.0442 0.358 Uiso 1 1 calc R
H57C H 0.6450 -0.7492 -0.0086 0.358 Uiso 1 1 calc R
C56 C 0.1433(6) 0.4144(4) -0.0910(5) 0.111(3) Uani 1 1 d .
H56A H 0.2053 0.4222 -0.1079 0.166 Uiso 1 1 calc R
H56B H 0.1066 0.4620 -0.0483 0.166 Uiso 1 1 calc R
H56C H 0.1047 0.4234 -0.1383 0.166 Uiso 1 1 calc R
N12 N 0.6131(8) -0.5852(11) -0.1060(11) 0.221(7) Uani 1 1 d .
C60 C 0.6973(8) -0.5927(10) -0.0425(7) 0.176(5) Uani 1 1 d .
H60A H 0.6913 -0.6325 0.0040 0.264 Uiso 1 1 calc R
H60B H 0.6879 -0.5285 -0.0227 0.264 Uiso 1 1 calc R
H60C H 0.7626 -0.6215 -0.0715 0.264 Uiso 1 1 calc R
O15 O 0.2984(2) -0.0124(2) 0.00894(19) 0.0473(7) Uani 1 1 d .
O1 O 0.04405(19) -0.1537(2) -0.0844(2) 0.0448(7) Uani 1 1 d .
C61 C 0.9065(3) -0.5596(3) -0.5304(2) 0.0324(8) Uani 1 1 d .

loop_
_atom_site_aniso_label
_atom_site_aniso_U_11
_atom_site_aniso_U_22
_atom_site_aniso_U_33
_atom_site_aniso_U_23
_atom_site_aniso_U_13
_atom_site_aniso_U_12
Tb1 0.02932(10) 0.03239(10) 0.02712(10) -0.00163(7) 0.00241(7) -0.01183(7)
Eu1 0.02932(10) 0.03239(10) 0.02712(10) -0.00163(7) 0.00241(7) -0.01183(7)
Cd1 0.03147(14) 0.03690(15) 0.02809(15) -0.00063(11) 0.00252(11) -0.01310(11)
Cl1 0.0717(8) 0.0890(9) 0.0307(6) 0.0006(6) 0.0043(5) -0.0267(7)
O7 0.0549(17) 0.0486(16) 0.0368(16) 0.0065(13) -0.0069(13) -0.0290(14)
O6 0.0441(15) 0.0389(15) 0.0314(15) 0.0081(12) -0.0054(12) -0.0117(12)
O3 0.0336(15) 0.072(2) 0.0494(19) 0.0049(17) 0.0021(14) -0.0165(15)
O2 0.0399(15) 0.0417(15) 0.0454(18) -0.0154(13) 0.0007(13) -0.0117(12)
N4 0.0311(15) 0.0358(16) 0.0341(18) -0.0017(14) 0.0045(13) -0.0138(13)
O1W 0.0465(16) 0.0493(16) 0.0359(16) -0.0069(13) 0.0001(13) -0.0221(13)
N5 0.0284(15) 0.0329(15) 0.0359(18) -0.0062(13) 0.0066(13) -0.0135(12)
N6 0.0306(15) 0.0356(16) 0.0337(18) 0.0061(14) -0.0001(13) -0.0130(13)
C3 0.0281(17) 0.0315(18) 0.039(2) -0.0066(16) 0.0023(16) -0.0100(14)
N1 0.0289(15) 0.0406(17) 0.0345(18) -0.0029(14) 0.0034(13) -0.0134(13)
N3 0.0467(19) 0.0359(17) 0.0355(19) -0.0007(14) -0.0056(15) -0.0176(15)
O5 0.076(2) 0.0454(18) 0.064(2) 0.0123(16) -0.0014(18) -0.0282(17)
N7 0.0462(19) 0.0434(19) 0.040(2) -0.0064(16) 0.0049(16) -0.0229(16)
C15 0.0360(19) 0.0327(19) 0.034(2) -0.0047(16) 0.0047(16) -0.0085(16)
C1 0.0304(17) 0.0316(18) 0.032(2) -0.0090(15) 0.0120(15) -0.0106(14)
C10 0.040(2) 0.043(2) 0.039(2) -0.0133(18) 0.0105(18) -0.0198(18)
C24 0.041(2) 0.045(2) 0.039(2) 0.0118(19) -0.0091(18) -0.0193(18)
C25 0.038(2) 0.053(2) 0.041(2) 0.008(2) -0.0005(18) -0.0199(19)
C26 0.041(2) 0.046(2) 0.038(2) 0.0092(19) -0.0040(18) -0.0093(18)
C27 0.045(2) 0.0357(19) 0.0272(19) 0.0026(16) -0.0061(16) -0.0171(17)
C29 0.044(2) 0.051(3) 0.057(3) 0.015(2) -0.013(2) -0.024(2)
C9 0.0333(18) 0.0342(19) 0.034(2) -0.0070(16) 0.0077(16) -0.0112(15)
N11 0.114(4) 0.071(3) 0.041(2) 0.000(2) -0.025(3) -0.043(3)
N2 0.0267(14) 0.0347(16) 0.0347(18) 0.0007(13) -0.0001(13) -0.0139(12)
C32 0.049(2) 0.041(2) 0.049(3) -0.001(2) 0.007(2) -0.0171(19)
C7 0.035(2) 0.040(2) 0.063(3) 0.000(2) 0.001(2) -0.0168(17)
C12 0.0328(19) 0.037(2) 0.032(2) -0.0071(16) 0.0016(16) -0.0061(15)
C46 0.042(2) 0.042(2) 0.035(2) -0.0073(18) 0.0112(18) -0.0126(17)
C17 0.041(2) 0.052(2) 0.057(3) 0.019(2) -0.013(2) -0.021(2)
C18 0.0327(18) 0.0342(19) 0.043(2) 0.0072(17) 0.0019(17) -0.0183(16)
C19 0.039(2) 0.042(2) 0.061(3) 0.013(2) -0.002(2) -0.0159(18)
C20 0.042(2) 0.039(2) 0.072(4) -0.009(2) 0.017(2) -0.0126(19)
C21 0.049(2) 0.052(3) 0.048(3) -0.018(2) 0.019(2) -0.025(2)
C22 0.042(2) 0.050(2) 0.036(2) 0.0014(19) 0.0010(18) -0.0246(19)
C2 0.0294(17) 0.0263(17) 0.041(2) -0.0056(15) 0.0012(16) -0.0079(14)
C35 0.099(4) 0.062(3) 0.064(4) 0.017(3) -0.007(3) -0.035(3)
C8 0.041(2) 0.0319(18) 0.037(2) -0.0068(16) 0.0130(17) -0.0128(16)
C33 0.041(2) 0.040(2) 0.042(2) -0.0002(18) -0.0008(18) -0.0143(17)
C11 0.0323(19) 0.044(2) 0.041(2) -0.0080(18) 0.0076(17) -0.0171(17)
C16 0.0263(16) 0.0373(19) 0.035(2) 0.0043(16) -0.0005(15) -0.0183(15)
C38 0.044(2) 0.056(3) 0.047(3) -0.010(2) -0.003(2) -0.021(2)
C48 0.0303(18) 0.046(2) 0.031(2) 0.0010(17) 0.0045(15) -0.0170(16)
C5 0.045(2) 0.044(2) 0.049(3) 0.003(2) -0.014(2) -0.0135(19)
O10 0.095(3) 0.124(4) 0.060(3) -0.009(3) 0.008(2) -0.065(3)
C13 0.048(2) 0.040(2) 0.061(3) -0.014(2) 0.008(2) -0.0240(19)
O14 0.126(5) 0.250(8) 0.111(5) 0.046(5) -0.029(4) -0.103(6)
C47 0.0344(19) 0.042(2) 0.038(2) -0.0028(17) -0.0049(17) -0.0178(16)
C6 0.036(2) 0.052(3) 0.070(3) -0.005(2) -0.010(2) -0.016(2)
C37 0.088(4) 0.043(3) 0.067(4) -0.012(3) 0.014(3) -0.028(3)
C31 0.036(2) 0.039(2) 0.038(2) -0.0050(17) 0.0033(17) -0.0124(16)
C14 0.045(2) 0.047(2) 0.065(3) -0.015(2) 0.017(2) -0.026(2)
O13 0.196(6) 0.073(3) 0.116(5) 0.030(3) -0.058(4) -0.070(4)
O12 0.145(4) 0.052(2) 0.117(4) -0.002(3) -0.051(4) -0.016(3)
C53 0.111(4) 0.059(3) 0.038(3) -0.004(2) -0.001(3) -0.041(3)
C23 0.039(2) 0.050(2) 0.053(3) 0.008(2) -0.008(2) -0.0242(19)
C30 0.053(2) 0.0347(19) 0.0273(19) 0.0007(16) -0.0052(17) -0.0208(18)
C4 0.042(2) 0.038(2) 0.041(2) -0.0039(18) -0.0059(18) -0.0139(17)
N9 0.130(4) 0.064(3) 0.076(4) -0.001(3) 0.019(3) -0.055(3)
N8 0.117(5) 0.068(3) 0.073(4) 0.002(3) -0.008(3) -0.035(3)
C39 0.037(2) 0.051(2) 0.042(2) -0.0114(19) 0.0013(18) -0.0184(18)
C40 0.046(3) 0.132(5) 0.041(3) 0.023(3) 0.000(2) -0.016(3)
C41 0.038(2) 0.125(5) 0.051(3) 0.016(3) -0.001(2) -0.007(3)
C42 0.036(2) 0.049(2) 0.042(2) -0.0039(19) -0.0020(18) -0.0171(18)
C43 0.045(3) 0.091(4) 0.049(3) 0.022(3) 0.001(2) -0.016(3)
C44 0.035(2) 0.106(5) 0.058(3) 0.011(3) -0.001(2) -0.012(3)
C45 0.037(2) 0.043(2) 0.045(3) -0.0026(19) 0.0001(18) -0.0158(17)
C36 0.119(5) 0.037(3) 0.088(5) 0.008(3) -0.013(4) -0.031(3)
C51 0.143(7) 0.114(6) 0.099(6) -0.004(5) 0.024(5) -0.086(6)
C54 0.084(4) 0.068(3) 0.057(4) -0.012(3) 0.009(3) -0.004(3)
C58 0.103(7) 0.144(8) 0.124(8) 0.070(7) -0.022(6) -0.037(6)
C49 0.106(5) 0.080(4) 0.046(3) -0.009(3) -0.003(3) -0.048(4)
C34 0.073(3) 0.052(3) 0.046(3) 0.004(2) -0.008(2) -0.028(2)
C50 0.114(6) 0.106(6) 0.115(7) 0.030(5) -0.047(5) -0.018(5)
C55 0.083(4) 0.092(5) 0.154(8) -0.002(5) 0.016(5) -0.048(4)
C59 0.125(7) 0.140(7) 0.083(5) 0.071(5) -0.053(5) -0.080(6)
C52 0.139(7) 0.089(5) 0.118(7) -0.007(5) -0.040(6) 0.019(5)
O11 0.265(13) 0.381(18) 0.359(18) 0.195(15) -0.119(13) -0.180(13)
C57 0.242(16) 0.286(18) 0.161(12) 0.147(13) -0.048(11) -0.065(13)
C56 0.165(7) 0.054(4) 0.113(6) 0.011(4) 0.033(6) -0.051(4)
N12 0.108(8) 0.242(15) 0.294(19) -0.141(13) 0.026(10) -0.046(9)
C60 0.139(9) 0.252(14) 0.121(9) 0.017(9) -0.053(7) -0.045(9)
O15 0.0402(15) 0.066(2) 0.0389(17) -0.0019(15) 0.0002(13) -0.0234(14)
O1 0.0291(13) 0.0482(16) 0.0525(19) -0.0179(14) 0.0104(13) -0.0110(12)
C61 0.0291(17) 0.0343(19) 0.038(2) 0.0045(16) -0.0011(16) -0.0174(15)

loop_
_atom_type_symbol
_atom_type_description
_atom_type_scat_dispersion_real
_atom_type_scat_dispersion_imag
_atom_type_scat_source
C C 0.0033 0.0016 'International Tables Vol C Tables 4.2.6.8 and 6.1.1.4'
H H 0.0000 0.0000 'International Tables Vol C Tables 4.2.6.8 and 6.1.1.4'
N N 0.0061 0.0033 'International Tables Vol C Tables 4.2.6.8 and 6.1.1.4'
O O 0.0106 0.0060 'International Tables Vol C Tables 4.2.6.8 and 6.1.1.4'
Cd Cd -0.8075 1.2024 'International Tables Vol C Tables 4.2.6.8 and 6.1.1.4'
Eu Eu -0.1578 3.6682 'International Tables Vol C Tables 4.2.6.8 and 6.1.1.4'
Tb Tb -0.1723 4.1537 'International Tables Vol C Tables 4.2.6.8 and 6.1.1.4'
Cl Cl 0.1484 0.1585 'International Tables Vol C Tables 4.2.6.8 and 6.1.1.4'

loop_
_geom_angle_atom_site_label_1
_geom_angle_atom_site_label_2
_geom_angle_atom_site_label_3
_geom_angle
_geom_angle_site_symmetry_1
_geom_angle_site_symmetry_3
O5 Tb1 O2 138.94(12) . .
O5 Tb1 O6 93.15(11) . 1_465
O2 Tb1 O6 74.04(10) . 1_465
O5 Tb1 O1 76.54(11) . 2
O2 Tb1 O1 134.10(10) . 2
O6 Tb1 O1 76.61(10) 1_465 2
O5 Tb1 O1W 71.71(12) . .
O2 Tb1 O1W 134.29(10) . .
O6 Tb1 O1W 149.63(10) 1_465 .
O1 Tb1 O1W 74.34(10) 2 .
O5 Tb1 O7 140.63(12) . 2_645
O2 Tb1 O7 73.26(10) . 2_645
O6 Tb1 O7 122.35(9) 1_465 2_645
O1 Tb1 O7 94.40(10) 2 2_645
O1W Tb1 O7 68.97(10) . 2_645
O5 Tb1 O3 69.39(12) . .
O2 Tb1 O3 69.82(11) . .
O6 Tb1 O3 78.04(10) 1_465 .
O1 Tb1 O3 135.82(11) 2 .
O1W Tb1 O3 118.13(10) . .
O7 Tb1 O3 129.77(10) 2_645 .
O5 Tb1 O15 83.76(11) . .
O2 Tb1 O15 75.46(10) . .
O6 Tb1 O15 128.58(10) 1_465 .
O1 Tb1 O15 149.16(10) 2 .
O1W Tb1 O15 77.07(10) . .
O7 Tb1 O15 85.91(10) 2_645 .
O3 Tb1 O15 52.81(10) . .
O5 Tb1 O6 145.89(10) . 2_645
O2 Tb1 O6 68.67(9) . 2_645
O6 Tb1 O6 74.09(10) 1_465 2_645
O1 Tb1 O6 69.82(9) 2 2_645
O1W Tb1 O6 103.53(9) . 2_645
O7 Tb1 O6 50.14(9) 2_645 2_645
O3 Tb1 O6 134.78(10) . 2_645
O15 Tb1 O6 129.04(9) . 2_645
O5 Tb1 C45 75.31(12) . .
O2 Tb1 C45 70.38(11) . .
O6 Tb1 C45 103.46(11) 1_465 .
O1 Tb1 C45 151.81(11) 2 .
O1W Tb1 C45 98.01(11) . .
O7 Tb1 C45 108.32(11) 2_645 .
O3 Tb1 C45 26.48(11) . .
O15 Tb1 C45 26.33(11) . .
O6 Tb1 C45 137.94(10) 2_645 .
O5 Tb1 C30 153.56(12) . 2_645
O2 Tb1 C30 67.42(11) . 2_645
O6 Tb1 C30 98.32(10) 1_465 2_645
O1 Tb1 C30 83.04(11) 2 2_645
O1W Tb1 C30 86.82(10) . 2_645
O7 Tb1 C30 24.66(10) 2_645 2_645
O3 Tb1 C30 136.31(11) . 2_645
O15 Tb1 C30 106.79(11) . 2_645
O6 Tb1 C30 25.57(9) 2_645 2_645
C45 Tb1 C30 124.19(12) . 2_645
O5 Tb1 Eu1 125.58(9) . 2
O2 Tb1 Eu1 66.23(7) . 2
O6 Tb1 Eu1 39.66(6) 1_465 2
O1 Tb1 Eu1 68.58(7) 2 2
O1W Tb1 Eu1 131.50(7) . 2
O7 Tb1 Eu1 83.65(7) 2_645 2
O3 Tb1 Eu1 110.22(8) . 2
O15 Tb1 Eu1 141.69(7) . 2
O6 Tb1 Eu1 34.43(6) 2_645 2
C45 Tb1 Eu1 129.02(9) . 2
C30 Tb1 Eu1 59.10(8) 2_645 2
N1 Cd1 N3 101.18(12) . .
N1 Cd1 N2 109.05(11) . .
N3 Cd1 N2 117.74(12) . .
N1 Cd1 Cl1 110.60(9) . .
N3 Cd1 Cl1 112.55(9) . .
N2 Cd1 Cl1 105.65(9) . .
N1 Cd1 N4 70.41(11) . .
N3 Cd1 N4 71.57(11) . .
N2 Cd1 N4 69.65(10) . .
Cl1 Cd1 N4 175.09(8) . .
C30 O7 Eu1 99.4(2) . 2_645
C30 O7 Tb1 99.4(2) . 2_645
Eu1 O7 Tb1 0.000(9) 2_645 2_645
C30 O6 Eu1 156.1(2) . 1_645
C30 O6 Tb1 156.1(2) . 1_645
Eu1 O6 Tb1 0.000(6) 1_645 1_645
C30 O6 Eu1 88.6(2) . 2_645
Eu1 O6 Eu1 105.91(10) 1_645 2_645
Tb1 O6 Eu1 105.91(10) 1_645 2_645
C30 O6 Tb1 88.6(2) . 2_645
Eu1 O6 Tb1 105.91(10) 1_645 2_645
Tb1 O6 Tb1 105.91(10) 1_645 2_645
Eu1 O6 Tb1 0.000(9) 2_645 2_645
C45 O3 Tb1 92.9(3) . .
C15 O2 Tb1 137.9(3) . .
C46 N4 C48 112.1(3) . .
C46 N4 C47 111.0(3) . .
C48 N4 C47 112.3(3) . .
C46 N4 Cd1 108.0(2) . .
C48 N4 Cd1 106.1(2) . .
C47 N4 Cd1 107.1(2) . .
C1 N5 C2 106.1(3) . .
C1 N5 C8 128.3(3) . .
C2 N5 C8 125.4(3) . .
C16 N6 C18 106.9(3) . .
C16 N6 C23 128.0(4) . .
C18 N6 C23 125.1(3) . .
C4 C3 C2 121.7(4) . .
C4 C3 N1 129.6(4) . .
C2 C3 N1 108.6(3) . .
C1 N1 C3 106.1(3) . .
C1 N1 Cd1 118.6(2) . .
C3 N1 Cd1 135.3(3) . .
C31 N3 C33 106.1(3) . .
C31 N3 Cd1 117.9(3) . .
C33 N3 Cd1 135.6(3) . .
C53 O5 Tb1 161.4(4) . .
C31 N7 C32 106.2(4) . .
C31 N7 C38 126.7(4) . .
C32 N7 C38 126.5(4) . .
O1 C15 O2 126.2(4) . .
O1 C15 C12 117.5(3) . .
O2 C15 C12 116.3(3) . .
N1 C1 N5 112.6(3) . .
N1 C1 C48 123.4(3) . .
N5 C1 C48 124.0(3) . .
C9 C10 C11 120.3(4) . .
C9 C10 H10 119.8 . .
C11 C10 H10 119.8 . .
C25 C24 C17 118.1(4) . .
C25 C24 C23 120.2(4) . .
C17 C24 C23 121.7(4) . .
C24 C25 C26 121.2(4) . .
C24 C25 H25 119.4 . .
C26 C25 H25 119.4 . .
C27 C26 C25 119.8(4) . .
C27 C26 H26 120.1 . .
C25 C26 H26 120.1 . .
C26 C27 C29 120.1(4) . .
C26 C27 C30 120.8(4) . .
C29 C27 C30 119.0(4) . .
C17 C29 C27 119.8(4) . .
C17 C29 H29 120.1 . .
C27 C29 H29 120.1 . .
C10 C9 C14 118.8(3) . .
C10 C9 C8 119.9(3) . .
C14 C9 C8 121.2(3) . .
O12 N11 O13 120.7(6) . .
O12 N11 O14 120.1(5) . .
O13 N11 O14 119.1(6) . .
C16 N2 C61 106.2(3) . .
C16 N2 Cd1 117.8(2) . .
C61 N2 Cd1 136.0(3) . .
C37 C32 C33 122.5(5) . .
C37 C32 N7 131.5(5) . .
C33 C32 N7 105.9(4) . .
C6 C7 C2 116.5(4) . .
C6 C7 H7 121.8 . .
C2 C7 H7 121.8 . .
C11 C12 C13 119.2(3) . .
C11 C12 C15 121.8(3) . .
C13 C12 C15 119.0(3) . .
N4 C46 C31 110.2(3) . .
N4 C46 H46A 109.6 . .
C31 C46 H46A 109.6 . .
N4 C46 H46B 109.6 . .
C31 C46 H46B 109.6 . .
H46A C46 H46B 108.1 . .
C29 C17 C24 120.9(4) . .
C29 C17 H17 119.5 . .
C24 C17 H17 119.5 . .
C19 C18 N6 131.4(4) . .
C19 C18 C61 122.7(4) . .
N6 C18 C61 105.8(3) . .
C20 C19 C18 115.8(4) . .
C20 C19 H19 122.1 . .
C18 C19 H19 122.1 . .
C19 C20 C21 122.6(4) . .
C19 C20 H20 118.7 . .
C21 C20 H20 118.7 . .
C22 C21 C20 121.2(4) . .
C22 C21 H21 119.4 . .
C20 C21 H21 119.4 . .
C61 C22 C21 117.5(4) . .
C61 C22 H22 121.3 . .
C21 C22 H22 121.3 . .
C7 C2 C3 121.5(4) . .
C7 C2 N5 132.0(4) . .
C3 C2 N5 106.5(3) . .
C36 C35 C34 120.5(5) . .
C36 C35 H35 119.7 . .
C34 C35 H35 119.7 . .
N5 C8 C9 111.5(3) . .
C34 C33 C32 121.2(4) . .
C34 C33 N3 130.2(4) . .
C32 C33 N3 108.6(4) . .
C12 C11 C10 120.5(3) . .
C12 C11 H11 119.7 . .
C10 C11 H11 119.7 . .
N2 C16 N6 112.4(3) . .
N2 C16 C47 124.0(3) . .
N6 C16 C47 123.6(3) . .
N7 C38 C39 112.1(4) . .
N7 C38 H38A 109.2 . .
C39 C38 H38A 109.2 . .
N7 C38 H38B 109.2 . .
C39 C38 H38B 109.2 . .
H38A C38 H38B 107.9 . .
N4 C48 C1 109.5(3) . .
N4 C48 H48A 109.8 . .
C1 C48 H48A 109.8 . .
N4 C48 H48B 109.8 . .
C1 C48 H48B 109.8 . .
H48A C48 H48B 108.2 . .
C4 C5 C6 121.6(4) . .
C4 C5 H5 119.2 . .
C6 C5 H5 119.2 . .
C12 C13 C14 120.1(4) . .
C12 C13 H13 119.9 . .
C14 C13 H13 119.9 . .
N4 C47 C16 109.3(3) . .
N4 C47 H47A 109.8 . .
C16 C47 H47A 109.8 . .
N4 C47 H47B 109.8 . .
C16 C47 H47B 109.8 . .
H47A C47 H47B 108.3 . .
C7 C6 C5 122.5(4) . .
C7 C6 H6 118.8 . .
C5 C6 H6 118.8 . .
C36 C37 C32 116.5(5) . .
C36 C37 H37 121.7 . .
C32 C37 H37 121.7 . .
N3 C31 N7 113.0(4) . .
N3 C31 C46 124.5(4) . .
N7 C31 C46 122.1(4) . .
C9 C14 C13 120.9(4) . .
C9 C14 H14 119.6 . .
C13 C14 H14 119.6 . .
O5 C53 N9 124.5(6) . .
O5 C53 C54 119.5(5) . .
N9 C53 C54 116.0(5) . .
N6 C23 C24 113.4(3) . .
N6 C23 H23A 108.9 . .
C24 C23 H23A 108.9 . .
N6 C23 H23B 108.9 . .
C24 C23 H23B 108.9 . .
H23A C23 H23B 107.7 . .
O7 C30 O6 121.3(3) . .
O7 C30 C27 120.1(4) . .
O6 C30 C27 118.5(3) . .
O7 C30 Eu1 55.9(2) . 2_645
O6 C30 Eu1 65.8(2) . 2_645
C27 C30 Eu1 174.4(3) . 2_645
O7 C30 Tb1 55.9(2) . 2_645
O6 C30 Tb1 65.8(2) . 2_645
C27 C30 Tb1 174.4(3) . 2_645
Eu1 C30 Tb1 0.000(7) 2_645 2_645
C5 C4 C3 116.2(4) . .
C5 C4 H4 121.9 . .
C3 C4 H4 121.9 . .
C53 N9 C56 126.7(7) . .
C53 N9 C55 116.0(5) . .
C56 N9 C55 117.2(6) . .
C49 N8 C52 117.4(7) . .
C49 N8 C51 126.1(7) . .
C52 N8 C51 115.6(7) . .
C40 C39 C44 117.1(4) . .
C40 C39 C38 122.1(4) . .
C44 C39 C38 120.8(4) . .
C39 C40 C41 121.1(5) . .
C39 C40 H40 119.5 . .
C41 C40 H40 119.5 . .
C42 C41 C40 120.9(5) . .
C42 C41 H41 119.6 . .
C40 C41 H41 119.6 . .
C43 C42 C41 119.7(4) . .
C43 C42 C45 121.1(4) . .
C41 C42 C45 119.2(4) . .
C42 C43 C44 119.3(5) . .
C42 C43 H43 120.4 . .
C44 C43 H43 120.4 . .
C39 C44 C43 122.0(5) . .
C39 C44 H44 119.0 . .
C43 C44 H44 119.0 . .
O15 C45 O3 122.0(4) . .
O15 C45 C42 121.4(4) . .
O3 C45 C42 116.7(4) . .
O15 C45 Tb1 61.4(2) . .
O3 C45 Tb1 60.6(2) . .
C42 C45 Tb1 177.3(3) . .
C37 C36 C35 122.4(5) . .
C37 C36 H36 118.8 . .
C35 C36 H36 118.8 . .
N8 C51 H51A 109.5 . .
N8 C51 H51B 109.5 . .
H51A C51 H51B 109.5 . .
N8 C51 H51C 109.5 . .
H51A C51 H51C 109.5 . .
H51B C51 H51C 109.5 . .
C53 C54 H54A 109.5 . .
C53 C54 H54B 109.5 . .
H54A C54 H54B 109.5 . .
C53 C54 H54C 109.5 . .
H54A C54 H54C 109.5 . .
H54B C54 H54C 109.5 . .
N12 C58 C57 132.5(15) . .
N12 C58 O11 109.8(11) . .
C57 C58 O11 117.7(11) . .
O10 C49 N8 124.6(7) . .
O10 C49 C50 120.8(6) . .
N8 C49 C50 114.4(7) . .
C33 C34 C35 116.8(5) . .
C33 C34 H34 121.6 . .
C35 C34 H34 121.6 . .
C49 C50 H50A 109.5 . .
C49 C50 H50B 109.5 . .
H50A C50 H50B 109.5 . .
C49 C50 H50C 109.5 . .
H50A C50 H50C 109.5 . .
H50B C50 H50C 109.5 . .
N9 C55 H55A 109.5 . .
N9 C55 H55B 109.5 . .
H55A C55 H55B 109.5 . .
N9 C55 H55C 109.5 . .
H55A C55 H55C 109.5 . .
H55B C55 H55C 109.5 . .
N8 C52 H52A 109.5 . .
N8 C52 H52B 109.5 . .
H52A C52 H52B 109.5 . .
N8 C52 H52C 109.5 . .
H52A C52 H52C 109.5 . .
H52B C52 H52C 109.5 . .
C58 C57 H57A 109.5 . .
C58 C57 H57B 109.5 . .
H57A C57 H57B 109.5 . .
C58 C57 H57C 109.5 . .
H57A C57 H57C 109.5 . .
H57B C57 H57C 109.5 . .
N9 C56 H56A 109.5 . .
N9 C56 H56B 109.5 . .
H56A C56 H56B 109.5 . .
N9 C56 H56C 109.5 . .
H56A C56 H56C 109.5 . .
H56B C56 H56C 109.5 . .
C59 N12 C58 131.0(15) . .
C59 N12 C60 120.3(13) . .
C58 N12 C60 108.6(17) . .
N12 C60 H60A 109.5 . .
N12 C60 H60B 109.5 . .
H60A C60 H60B 109.5 . .
N12 C60 H60C 109.5 . .
H60A C60 H60C 109.5 . .
H60B C60 H60C 109.5 . .
C45 O15 Tb1 92.3(2) . .
C15 O1 Eu1 136.0(3) . 2
C15 O1 Tb1 136.0(3) . 2
Eu1 O1 Tb1 0.000(15) 2 2
C22 C61 C18 120.1(4) . .
C22 C61 N2 131.1(4) . .
C18 C61 N2 108.7(3) . .

loop_
_geom_bond_atom_site_label_1
_geom_bond_atom_site_label_2
_geom_bond_distance
_geom_bond_site_symmetry_2
Tb1 O5 2.343(3) .
Tb1 O2 2.374(3) .
Tb1 O6 2.375(3) 1_465
Tb1 O1 2.386(3) 2
Tb1 O1W 2.447(3) .
Tb1 O7 2.466(3) 2_645
Tb1 O3 2.473(3) .
Tb1 O15 2.490(3) .
Tb1 O6 2.681(3) 2_645
Tb1 C45 2.834(4) .
Tb1 C30 2.938(4) 2_645
Tb1 Eu1 4.0392(4) 2
Cd1 N1 2.243(3) .
Cd1 N3 2.263(3) .
Cd1 N2 2.293(3) .
Cd1 Cl1 2.4146(12) .
Cd1 N4 2.568(3) .
O7 C30 1.243(5) .
O7 Eu1 2.466(3) 2_645
O7 Tb1 2.466(3) 2_645
O6 C30 1.269(5) .
O6 Eu1 2.375(3) 1_645
O6 Tb1 2.375(3) 1_645
O6 Eu1 2.681(3) 2_645
O6 Tb1 2.681(3) 2_645
O3 C45 1.266(5) .
O2 C15 1.259(5) .
N4 C46 1.465(5) .
N4 C48 1.472(4) .
N4 C47 1.472(5) .
N5 C1 1.369(4) .
N5 C2 1.393(5) .
N5 C8 1.464(5) .
N6 C16 1.358(5) .
N6 C18 1.394(5) .
N6 C23 1.467(5) .
C3 C4 1.391(6) .
C3 C2 1.392(5) .
C3 N1 1.396(5) .
N1 C1 1.316(5) .
N3 C31 1.306(5) .
N3 C33 1.394(5) .
O5 C53 1.240(6) .
N7 C31 1.352(5) .
N7 C32 1.399(6) .
N7 C38 1.466(6) .
C15 O1 1.246(5) .
C15 C12 1.507(5) .
C1 C48 1.497(5) .
C10 C9 1.382(5) .
C10 C11 1.400(5) .
C10 H10 0.9300 .
C24 C25 1.382(6) .
C24 C17 1.404(6) .
C24 C23 1.491(5) .
C25 C26 1.394(6) .
C25 H25 0.9300 .
C26 C27 1.376(6) .
C26 H26 0.9300 .
C27 C29 1.391(6) .
C27 C30 1.488(5) .
C29 C17 1.380(6) .
C29 H29 0.9300 .
C9 C14 1.386(5) .
C9 C8 1.516(5) .
N11 O12 1.222(5) .
N11 O13 1.222(5) .
N11 O14 1.223(6) .
N2 C16 1.316(5) .
N2 C61 1.396(5) .
C32 C37 1.374(6) .
C32 C33 1.388(6) .
C7 C6 1.370(7) .
C7 C2 1.390(5) .
C7 H7 0.9300 .
C12 C11 1.378(5) .
C12 C13 1.387(5) .
C46 C31 1.498(6) .
C46 H46A 0.9700 .
C46 H46B 0.9700 .
C17 H17 0.9300 .
C18 C19 1.390(6) .
C18 C61 1.395(5) .
C19 C20 1.359(7) .
C19 H19 0.9300 .
C20 C21 1.386(7) .
C20 H20 0.9300 .
C21 C22 1.385(6) .
C21 H21 0.9300 .
C22 C61 1.372(6) .
C22 H22 0.9300 .
C35 C36 1.389(9) .
C35 C34 1.406(7) .
C35 H35 0.9300 .
C33 C34 1.374(6) .
C11 H11 0.9300 .
C16 C47 1.487(5) .
C38 C39 1.512(6) .
C38 H38A 0.9700 .
C38 H38B 0.9700 .
C48 H48A 0.9700 .
C48 H48B 0.9700 .
C5 C4 1.385(6) .
C5 C6 1.389(7) .
C5 H5 0.9300 .
O10 C49 1.226(7) .
C13 C14 1.390(5) .
C13 H13 0.9300 .
C47 H47A 0.9700 .
C47 H47B 0.9700 .
C6 H6 0.9300 .
C37 C36 1.367(8) .
C37 H37 0.9300 .
C14 H14 0.9300 .
C53 N9 1.266(7) .
C53 C54 1.517(8) .
C23 H23A 0.9700 .
C23 H23B 0.9700 .
C30 Eu1 2.938(4) 2_645
C30 Tb1 2.938(4) 2_645
C4 H4 0.9300 .
N9 C56 1.452(7) .
N9 C55 1.503(9) .
N8 C49 1.270(8) .
N8 C52 1.442(9) .
N8 C51 1.449(8) .
C39 C40 1.366(6) .
C39 C44 1.381(7) .
C40 C41 1.387(7) .
C40 H40 0.9300 .
C41 C42 1.361(7) .
C41 H41 0.9300 .
C42 C43 1.355(6) .
C42 C45 1.499(6) .
C43 C44 1.396(7) .
C43 H43 0.9300 .
C44 H44 0.9300 .
C45 O15 1.258(5) .
C36 H36 0.9300 .
C51 H51A 0.9600 .
C51 H51B 0.9600 .
C51 H51C 0.9600 .
C54 H54A 0.9600 .
C54 H54B 0.9600 .
C54 H54C 0.9600 .
C58 N12 1.213(15) .
C58 C57 1.495(13) .
C58 O11 1.536(16) .
C49 C50 1.540(9) .
C34 H34 0.9300 .
C50 H50A 0.9600 .
C50 H50B 0.9600 .
C50 H50C 0.9600 .
C55 H55A 0.9600 .
C55 H55B 0.9600 .
C55 H55C 0.9600 .
C59 N12 1.198(19) .
C52 H52A 0.9600 .
C52 H52B 0.9600 .
C52 H52C 0.9600 .
C57 H57A 0.9600 .
C57 H57B 0.9600 .
C57 H57C 0.9600 .
C56 H56A 0.9600 .
C56 H56B 0.9600 .
C56 H56C 0.9600 .
N12 C60 1.626(16) .
C60 H60A 0.9600 .
C60 H60B 0.9600 .
C60 H60C 0.9600 .
O1 Eu1 2.386(3) 2
O1 Tb1 2.386(3) 2

loop_
_geom_torsion_atom_site_label_1
_geom_torsion_atom_site_label_2
_geom_torsion_atom_site_label_3
_geom_torsion_atom_site_label_4
_geom_torsion
_geom_torsion_site_symmetry_1
_geom_torsion_site_symmetry_4
O5 Tb1 O3 C45 98.5(3) . .
O2 Tb1 O3 C45 -86.3(3) . .
O6 Tb1 O3 C45 -163.5(3) 1_465 .
O1 Tb1 O3 C45 140.4(2) 2 .
O1W Tb1 O3 C45 44.0(3) . .
O7 Tb1 O3 C45 -41.1(3) 2_645 .
O15 Tb1 O3 C45 0.4(2) . .
O6 Tb1 O3 C45 -110.7(3) 2_645 .
C30 Tb1 O3 C45 -73.9(3) 2_645 .
Eu1 Tb1 O3 C45 -139.9(2) 2 .
O5 Tb1 O2 C15 -93.0(4) . .
O6 Tb1 O2 C15 -16.9(4) 1_465 .
O1 Tb1 O2 C15 35.3(5) 2 .
O1W Tb1 O2 C15 150.1(4) . .
O7 Tb1 O2 C15 114.9(4) 2_645 .
O3 Tb1 O2 C15 -99.8(4) . .
O15 Tb1 O2 C15 -155.0(4) . .
O6 Tb1 O2 C15 61.9(4) 2_645 .
C45 Tb1 O2 C15 -128.0(4) . .
C30 Tb1 O2 C15 89.4(4) 2_645 .
Eu1 Tb1 O2 C15 24.6(4) 2 .
N1 Cd1 N4 C46 -92.0(2) . .
N3 Cd1 N4 C46 17.6(2) . .
N2 Cd1 N4 C46 147.9(3) . .
Cl1 Cd1 N4 C46 165.3(8) . .
N1 Cd1 N4 C48 28.3(2) . .
N3 Cd1 N4 C48 137.9(2) . .
N2 Cd1 N4 C48 -91.8(2) . .
Cl1 Cd1 N4 C48 -74.4(9) . .
N1 Cd1 N4 C47 148.4(2) . .
N3 Cd1 N4 C47 -102.0(2) . .
N2 Cd1 N4 C47 28.3(2) . .
Cl1 Cd1 N4 C47 45.6(10) . .
C4 C3 N1 C1 179.4(4) . .
C2 C3 N1 C1 0.7(4) . .
C4 C3 N1 Cd1 -2.2(6) . .
C2 C3 N1 Cd1 179.0(3) . .
N3 Cd1 N1 C1 -82.2(3) . .
N2 Cd1 N1 C1 42.5(3) . .
Cl1 Cd1 N1 C1 158.3(2) . .
N4 Cd1 N1 C1 -16.6(3) . .
N3 Cd1 N1 C3 99.6(4) . .
N2 Cd1 N1 C3 -135.7(3) . .
Cl1 Cd1 N1 C3 -19.9(4) . .
N4 Cd1 N1 C3 165.2(4) . .
N1 Cd1 N3 C31 62.1(3) . .
N2 Cd1 N3 C31 -56.6(3) . .
Cl1 Cd1 N3 C31 -179.9(3) . .
N4 Cd1 N3 C31 -2.7(3) . .
N1 Cd1 N3 C33 -125.5(4) . .
N2 Cd1 N3 C33 115.9(4) . .
Cl1 Cd1 N3 C33 -7.4(4) . .
N4 Cd1 N3 C33 169.8(4) . .
O2 Tb1 O5 C53 86.4(12) . .
O6 Tb1 O5 C53 17.3(12) 1_465 .
O1 Tb1 O5 C53 -58.1(12) 2 .
O1W Tb1 O5 C53 -135.8(12) . .
O7 Tb1 O5 C53 -138.5(11) 2_645 .
O3 Tb1 O5 C53 93.3(12) . .
O15 Tb1 O5 C53 145.8(12) . .
O6 Tb1 O5 C53 -48.6(13) 2_645 .
C45 Tb1 O5 C53 120.4(12) . .
C30 Tb1 O5 C53 -98.6(12) 2_645 .
Eu1 Tb1 O5 C53 -7.4(12) 2 .
Tb1 O2 C15 O1 -32.9(7) . .
Tb1 O2 C15 C12 148.8(3) . .
C3 N1 C1 N5 -0.2(4) . .
Cd1 N1 C1 N5 -178.9(2) . .
C3 N1 C1 C48 -179.6(3) . .
Cd1 N1 C1 C48 1.7(5) . .
C2 N5 C1 N1 -0.4(4) . .
C8 N5 C1 N1 175.4(3) . .
C2 N5 C1 C48 179.0(3) . .
C8 N5 C1 C48 -5.2(6) . .
C17 C24 C25 C26 -1.3(7) . .
C23 C24 C25 C26 176.6(4) . .
C24 C25 C26 C27 0.4(7) . .
C25 C26 C27 C29 1.2(7) . .
C25 C26 C27 C30 -176.2(4) . .
C26 C27 C29 C17 -2.0(7) . .
C30 C27 C29 C17 175.5(4) . .
C11 C10 C9 C14 0.2(7) . .
C11 C10 C9 C8 177.4(4) . .
N1 Cd1 N2 C16 -75.7(3) . .
N3 Cd1 N2 C16 38.8(3) . .
Cl1 Cd1 N2 C16 165.4(2) . .
N4 Cd1 N2 C16 -16.1(2) . .
N1 Cd1 N2 C61 105.0(3) . .
N3 Cd1 N2 C61 -140.6(3) . .
Cl1 Cd1 N2 C61 -13.9(3) . .
N4 Cd1 N2 C61 164.6(3) . .
C31 N7 C32 C37 175.1(5) . .
C38 N7 C32 C37 -12.8(8) . .
C31 N7 C32 C33 -2.5(5) . .
C38 N7 C32 C33 169.6(4) . .
O1 C15 C12 C11 -24.8(6) . .
O2 C15 C12 C11 153.6(4) . .
O1 C15 C12 C13 156.1(4) . .
O2 C15 C12 C13 -25.4(6) . .
C48 N4 C46 C31 -144.6(3) . .
C47 N4 C46 C31 89.0(4) . .
Cd1 N4 C46 C31 -28.1(4) . .
C27 C29 C17 C24 1.0(8) . .
C25 C24 C17 C29 0.6(7) . .
C23 C24 C17 C29 -177.3(5) . .
C16 N6 C18 C19 -175.9(4) . .
C23 N6 C18 C19 7.7(6) . .
C16 N6 C18 C61 1.4(4) . .
C23 N6 C18 C61 -175.0(3) . .
N6 C18 C19 C20 176.9(4) . .
C61 C18 C19 C20 -0.1(6) . .
C18 C19 C20 C21 0.9(6) . .
C19 C20 C21 C22 -0.6(7) . .
C20 C21 C22 C61 -0.6(6) . .
C6 C7 C2 C3 0.1(6) . .
C6 C7 C2 N5 179.4(4) . .
C4 C3 C2 C7 -0.3(6) . .
N1 C3 C2 C7 178.6(3) . .
C4 C3 C2 N5 -179.8(3) . .
N1 C3 C2 N5 -0.9(4) . .
C1 N5 C2 C7 -178.6(4) . .
C8 N5 C2 C7 5.5(6) . .
C1 N5 C2 C3 0.7(4) . .
C8 N5 C2 C3 -175.1(3) . .
C1 N5 C8 C9 110.3(4) . .
C2 N5 C8 C9 -74.8(4) . .
C10 C9 C8 N5 126.9(4) . .
C14 C9 C8 N5 -56.0(5) . .
C37 C32 C33 C34 2.0(7) . .
N7 C32 C33 C34 179.9(4) . .
C37 C32 C33 N3 -176.7(5) . .
N7 C32 C33 N3 1.2(5) . .
C31 N3 C33 C34 -178.0(5) . .
Cd1 N3 C33 C34 9.0(7) . .
C31 N3 C33 C32 0.5(5) . .
Cd1 N3 C33 C32 -172.5(3) . .
C13 C12 C11 C10 1.8(6) . .
C15 C12 C11 C10 -177.2(4) . .
C9 C10 C11 C12 -1.8(7) . .
C61 N2 C16 N6 1.6(4) . .
Cd1 N2 C16 N6 -178.0(2) . .
C61 N2 C16 C47 -179.6(3) . .
Cd1 N2 C16 C47 0.9(4) . .
C18 N6 C16 N2 -1.9(4) . .
C23 N6 C16 N2 174.4(3) . .
C18 N6 C16 C47 179.2(3) . .
C23 N6 C16 C47 -4.5(5) . .
C31 N7 C38 C39 -76.6(5) . .
C32 N7 C38 C39 112.9(5) . .
C46 N4 C48 C1 82.3(4) . .
C47 N4 C48 C1 -152.0(3) . .
Cd1 N4 C48 C1 -35.4(3) . .
N1 C1 C48 N4 26.5(5) . .
N5 C1 C48 N4 -152.8(3) . .
C11 C12 C13 C14 -0.2(7) . .
C15 C12 C13 C14 178.8(4) . .
C46 N4 C47 C16 -153.6(3) . .
C48 N4 C47 C16 80.1(4) . .
Cd1 N4 C47 C16 -35.9(3) . .
N2 C16 C47 N4 27.0(5) . .
N6 C16 C47 N4 -154.3(3) . .
C2 C7 C6 C5 -0.2(7) . .
C4 C5 C6 C7 0.4(7) . .
C33 C32 C37 C36 0.7(8) . .
N7 C32 C37 C36 -176.6(5) . .
C33 N3 C31 N7 -2.2(5) . .
Cd1 N3 C31 N7 172.3(3) . .
C33 N3 C31 C46 171.1(4) . .
Cd1 N3 C31 C46 -14.3(5) . .
C32 N7 C31 N3 3.0(5) . .
C38 N7 C31 N3 -169.1(4) . .
C32 N7 C31 C46 -170.5(4) . .
C38 N7 C31 C46 17.4(6) . .
N4 C46 C31 N3 31.1(6) . .
N4 C46 C31 N7 -156.1(4) . .
C10 C9 C14 C13 1.4(7) . .
C8 C9 C14 C13 -175.7(4) . .
C12 C13 C14 C9 -1.4(8) . .
Tb1 O5 C53 N9 -144.3(10) . .
Tb1 O5 C53 C54 34.2(14) . .
C16 N6 C23 C24 108.3(4) . .
C18 N6 C23 C24 -76.0(5) . .
C25 C24 C23 N6 132.5(4) . .
C17 C24 C23 N6 -49.7(6) . .
Eu1 O7 C30 O6 7.0(4) 2_645 .
Tb1 O7 C30 O6 7.0(4) 2_645 .
Eu1 O7 C30 C27 -175.3(3) 2_645 .
Tb1 O7 C30 C27 -175.3(3) 2_645 .
Tb1 O7 C30 Eu1 0.0 2_645 2_645
Eu1 O7 C30 Tb1 0.0 2_645 2_645
Eu1 O6 C30 O7 -134.9(5) 1_645 .
Tb1 O6 C30 O7 -134.9(5) 1_645 .
Eu1 O6 C30 O7 -6.4(4) 2_645 .
Tb1 O6 C30 O7 -6.4(4) 2_645 .
Eu1 O6 C30 C27 47.4(8) 1_645 .
Tb1 O6 C30 C27 47.4(8) 1_645 .
Eu1 O6 C30 C27 176.0(3) 2_645 .
Tb1 O6 C30 C27 176.0(3) 2_645 .
Eu1 O6 C30 Eu1 -128.5(6) 1_645 2_645
Tb1 O6 C30 Eu1 -128.5(6) 1_645 2_645
Tb1 O6 C30 Eu1 0.0 2_645 2_645
Eu1 O6 C30 Tb1 -128.5(6) 1_645 2_645
Tb1 O6 C30 Tb1 -128.5(6) 1_645 2_645
Eu1 O6 C30 Tb1 0.0 2_645 2_645
C26 C27 C30 O7 -154.9(4) . .
C29 C27 C30 O7 27.6(6) . .
C26 C27 C30 O6 22.8(6) . .
C29 C27 C30 O6 -154.7(4) . .
C26 C27 C30 Eu1 162(3) . 2_645
C29 C27 C30 Eu1 -15(3) . 2_645
C26 C27 C30 Tb1 162(3) . 2_645
C29 C27 C30 Tb1 -15(3) . 2_645
C6 C5 C4 C3 -0.6(6) . .
C2 C3 C4 C5 0.6(6) . .
N1 C3 C4 C5 -178.1(4) . .
O5 C53 N9 C56 179.4(6) . .
C54 C53 N9 C56 0.8(10) . .
O5 C53 N9 C55 -3.8(9) . .
C54 C53 N9 C55 177.7(6) . .
N7 C38 C39 C40 -44.8(7) . .
N7 C38 C39 C44 136.7(5) . .
C44 C39 C40 C41 -1.8(9) . .
C38 C39 C40 C41 179.6(6) . .
C39 C40 C41 C42 1.3(11) . .
C40 C41 C42 C43 -0.3(10) . .
C40 C41 C42 C45 179.9(6) . .
C41 C42 C43 C44 -0.1(9) . .
C45 C42 C43 C44 179.6(5) . .
C40 C39 C44 C43 1.4(9) . .
C38 C39 C44 C43 180.0(5) . .
C42 C43 C44 C39 -0.4(10) . .
Tb1 O3 C45 O15 -0.8(4) . .
Tb1 O3 C45 C42 179.6(3) . .
C43 C42 C45 O15 14.0(7) . .
C41 C42 C45 O15 -166.3(5) . .
C43 C42 C45 O3 -166.4(5) . .
C41 C42 C45 O3 13.3(7) . .
C43 C42 C45 Tb1 -160(6) . .
C41 C42 C45 Tb1 20(6) . .
O5 Tb1 C45 O15 106.1(3) . .
O2 Tb1 C45 O15 -96.9(3) . .
O6 Tb1 C45 O15 -164.2(2) 1_465 .
O1 Tb1 C45 O15 109.1(3) 2 .
O1W Tb1 C45 O15 37.4(3) . .
O7 Tb1 C45 O15 -33.0(3) 2_645 .
O3 Tb1 C45 O15 179.2(4) . .
O6 Tb1 C45 O15 -83.1(3) 2_645 .
C30 Tb1 C45 O15 -54.2(3) 2_645 .
Eu1 Tb1 C45 O15 -129.8(2) 2 .
O5 Tb1 C45 O3 -73.1(3) . .
O2 Tb1 C45 O3 83.9(3) . .
O6 Tb1 C45 O3 16.6(3) 1_465 .
O1 Tb1 C45 O3 -70.1(4) 2 .
O1W Tb1 C45 O3 -141.8(3) . .
O7 Tb1 C45 O3 147.8(2) 2_645 .
O15 Tb1 C45 O3 -179.2(4) . .
O6 Tb1 C45 O3 97.7(3) 2_645 .
C30 Tb1 C45 O3 126.6(2) 2_645 .
Eu1 Tb1 C45 O3 51.0(3) 2 .
O5 Tb1 C45 C42 -80(6) . .
O2 Tb1 C45 C42 77(6) . .
O6 Tb1 C45 C42 10(6) 1_465 .
O1 Tb1 C45 C42 -77(6) 2 .
O1W Tb1 C45 C42 -149(6) . .
O7 Tb1 C45 C42 141(6) 2_645 .
O3 Tb1 C45 C42 -7(6) . .
O15 Tb1 C45 C42 174(6) . .
O6 Tb1 C45 C42 91(6) 2_645 .
C30 Tb1 C45 C42 120(6) 2_645 .
Eu1 Tb1 C45 C42 44(6) 2 .
C32 C37 C36 C35 -3.7(10) . .
C34 C35 C36 C37 4.1(10) . .
C52 N8 C49 O10 9.6(10) . .
C51 N8 C49 O10 178.4(6) . .
C52 N8 C49 C50 -175.5(7) . .
C51 N8 C49 C50 -6.7(10) . .
C32 C33 C34 C35 -1.7(7) . .
N3 C33 C34 C35 176.7(5) . .
C36 C35 C34 C33 -1.2(9) . .
C57 C58 N12 C59 177.8(15) . .
O11 C58 N12 C59 -2(2) . .
C57 C58 N12 C60 -2(2) . .
O11 C58 N12 C60 178.7(10) . .
O3 C45 O15 Tb1 0.8(4) . .
C42 C45 O15 Tb1 -179.7(4) . .
O5 Tb1 O15 C45 -69.2(3) . .
O2 Tb1 O15 C45 75.0(3) . .
O6 Tb1 O15 C45 19.8(3) 1_465 .
O1 Tb1 O15 C45 -119.5(3) 2 .
O1W Tb1 O15 C45 -141.8(3) . .
O7 Tb1 O15 C45 148.8(3) 2_645 .
O3 Tb1 O15 C45 -0.4(2) . .
O6 Tb1 O15 C45 121.1(2) 2_645 .
C30 Tb1 O15 C45 135.5(2) 2_645 .
Eu1 Tb1 O15 C45 74.4(3) 2 .
O2 C15 O1 Eu1 11.8(7) . 2
C12 C15 O1 Eu1 -169.9(3) . 2
O2 C15 O1 Tb1 11.8(7) . 2
C12 C15 O1 Tb1 -169.9(3) . 2
C21 C22 C61 C18 1.4(5) . .
C21 C22 C61 N2 -176.3(4) . .
C19 C18 C61 C22 -1.1(5) . .
N6 C18 C61 C22 -178.7(3) . .
C19 C18 C61 N2 177.1(3) . .
N6 C18 C61 N2 -0.5(4) . .
C16 N2 C61 C22 177.3(4) . .
Cd1 N2 C61 C22 -3.2(6) . .
C16 N2 C61 C18 -0.6(4) . .
Cd1 N2 C61 C18 178.8(2) . .
